data_7123268
loop_
_publ_author_name
'Qiao, Yanjun'
'Lu, Yifan'
'Chen, Weinan'
'Chen, Yijing'
'Baumgarten, Martin'
'Zhou, Gang'

_publ_section_title
;
 Cyclopenta[b]thiopyran and Cyclopenta[b]selenopyran Based Heteroarenes:
 Electronic Communication Between S- and/or Se-Fused Aromatics
;
_journal_name_full 'Chemical Communications'
_journal_paper_doi 10.1039/C9CC01761E
_journal_year 2019
_chemical_formula_moiety 'C38 H44 Se2'
_chemical_formula_sum 'C38 H44 Se2'
_chemical_formula_weight 658.65
_chemical_name_common QYJ-1
_space_group_crystal_system triclinic
_space_group_IT_number 2
_space_group_name_Hall '-P 1'
_space_group_name_H-M_alt 'P -1'
_symmetry_space_group_name_Hall '-P 1'
_symmetry_space_group_name_H-M 'P -1'
_atom_sites_solution_hydrogens geom
_audit_creation_method SHELXL-2016/6
_audit_update_record
;
2019-01-13 deposited with the CCDC.    2019-04-04 downloaded from the CCDC.
;
_cell_angle_alpha 78.341(2)
_cell_angle_beta 88.254(2)
_cell_angle_gamma 80.527(2)
_cell_formula_units_Z 1
_cell_length_a 5.0411(3)
_cell_length_b 9.2861(5)
_cell_length_c 17.3658(10)
_cell_measurement_reflns_used 9440
_cell_measurement_temperature 300(2)
_cell_measurement_theta_max 68.24
_cell_measurement_theta_min 2.60
_cell_volume 785.30(8)
_computing_structure_refinement 'SHELXL-2016/6 (Sheldrick, 2016)'
_computing_structure_solution 'SHELXT 2014/5 (Sheldrick, 2014)'
_diffrn_ambient_temperature 300(2)
_diffrn_measured_fraction_theta_full 0.984
_diffrn_measured_fraction_theta_max 0.981
_diffrn_measurement_device_type 'Bruker APEX-II CCD'
_diffrn_measurement_method '\f and \w scans'
_diffrn_radiation_type CuK\a
_diffrn_radiation_wavelength 1.54178
_diffrn_reflns_av_R_equivalents 0.0329
_diffrn_reflns_av_unetI/netI 0.0240
_diffrn_reflns_Laue_measured_fraction_full 0.984
_diffrn_reflns_Laue_measured_fraction_max 0.981
_diffrn_reflns_limit_h_max 6
_diffrn_reflns_limit_h_min -6
_diffrn_reflns_limit_k_max 11
_diffrn_reflns_limit_k_min -11
_diffrn_reflns_limit_l_max 20
_diffrn_reflns_limit_l_min -20
_diffrn_reflns_number 12734
_diffrn_reflns_point_group_measured_fraction_full 0.984
_diffrn_reflns_point_group_measured_fraction_max 0.981
_diffrn_reflns_theta_full 67.679
_diffrn_reflns_theta_max 68.366
_diffrn_reflns_theta_min 4.928
_exptl_absorpt_coefficient_mu 3.113
_exptl_crystal_colour 'Dark Green'
_exptl_crystal_density_diffrn 1.393
_exptl_crystal_description block
_exptl_crystal_F_000 340
_exptl_crystal_size_max 0.240
_exptl_crystal_size_mid 0.220
_exptl_crystal_size_min 0.180
_exptl_transmission_factor_max 0.7531
_exptl_transmission_factor_min 0.6041
_refine_diff_density_max 0.632
_refine_diff_density_min -0.359
_refine_diff_density_rms 0.069
_refine_ls_extinction_method none
_refine_ls_goodness_of_fit_ref 1.071
_refine_ls_hydrogen_treatment constr
_refine_ls_matrix_type full
_refine_ls_number_parameters 182
_refine_ls_number_reflns 2816
_refine_ls_number_restraints 0
_refine_ls_restrained_S_all 1.071
_refine_ls_R_factor_all 0.0434
_refine_ls_R_factor_gt 0.0404
_refine_ls_shift/su_max 0.000
_refine_ls_shift/su_mean 0.000
_refine_ls_structure_factor_coef Fsqd
_refine_ls_weighting_details 'w=1/[\s^2^(Fo^2^)+(0.0395P)^2^+1.8661P] where P=(Fo^2^+2Fc^2^)/3'
_refine_ls_weighting_scheme calc
_refine_ls_wR_factor_gt 0.1127
_refine_ls_wR_factor_ref 0.1144
_reflns_Friedel_coverage 0.000
_reflns_number_gt 2628
_reflns_number_total 2816
_reflns_threshold_expression 'I > 2\s(I)'
_cod_data_source_file c9cc01761e2.cif
_cod_data_source_block t_a_CCDC1
_cod_database_code 7123268
_shelx_shelxl_version_number 2016/6
_shelx_space_group_comment
;
The symmetry employed for this shelxl refinement is uniquely defined
by the following loop, which should always be used as a source of
symmetry information in preference to the above space-group names.
They are only intended as comments.
;
_shelx_estimated_absorpt_t_min 0.522
_shelx_estimated_absorpt_t_max 0.604

loop_
_space_group_symop_operation_xyz
'x, y, z'
'-x, -y, -z'

loop_
_atom_site_label
_atom_site_type_symbol
_atom_site_fract_x
_atom_site_fract_y
_atom_site_fract_z
_atom_site_U_iso_or_equiv
_atom_site_adp_type
_atom_site_occupancy
_atom_site_site_symmetry_order
_atom_site_calc_flag
_atom_site_refinement_flags_posn
_atom_site_refinement_flags_adp
Se1 Se 1.34488(9) 0.33059(5) 0.76855(3) 0.04653(17) Uani 1 1 d . .
C1 C 1.3789(9) 0.1227(5) 0.7803(3) 0.0512(10) Uani 1 1 d . .
H1 H 1.506170 0.076524 0.749406 0.061 Uiso 1 1 calc R U
C2 C 1.2356(9) 0.0365(5) 0.8293(3) 0.0503(10) Uani 1 1 d . .
H2 H 1.271238 -0.065218 0.829803 0.060 Uiso 1 1 calc R U
C3 C 1.0319(8) 0.0862(4) 0.8810(2) 0.0429(9) Uani 1 1 d . .
H3 H 0.941382 0.015473 0.911604 0.052 Uiso 1 1 calc R U
C4 C 0.9617(7) 0.2300(4) 0.8885(2) 0.0368(8) Uani 1 1 d . .
C5 C 1.0798(7) 0.3564(4) 0.8450(2) 0.0373(8) Uani 1 1 d . .
C6 C 0.9703(7) 0.4850(4) 0.8673(2) 0.0350(8) Uani 1 1 d . .
C7 C 0.7687(7) 0.4473(4) 0.9284(2) 0.0328(7) Uani 1 1 d . .
C9 C 0.5817(8) 0.2253(4) 0.9911(2) 0.0372(8) Uani 1 1 d . .
H9 H 0.579673 0.123715 0.996850 0.045 Uiso 1 1 calc R U
C8 C 0.7633(7) 0.2944(4) 0.9394(2) 0.0342(7) Uani 1 1 d . .
C10 C 0.4077(8) 0.3092(4) 1.0330(2) 0.0365(8) Uani 1 1 d . .
H10 H 0.285292 0.263323 1.066435 0.044 Uiso 1 1 calc R U
C11 C 0.4078(7) 0.4635(4) 1.02701(19) 0.0326(7) Uani 1 1 d . .
C12 C 1.0473(8) 0.6346(4) 0.8325(2) 0.0386(8) Uani 1 1 d . .
H12A H 1.218336 0.619445 0.805747 0.046 Uiso 1 1 calc R U
H12B H 1.071504 0.685482 0.874772 0.046 Uiso 1 1 calc R U
C13 C 0.8375(8) 0.7352(4) 0.7739(2) 0.0429(9) Uani 1 1 d . .
H13A H 0.668188 0.752832 0.801234 0.052 Uiso 1 1 calc R U
H13B H 0.896417 0.830708 0.756064 0.052 Uiso 1 1 calc R U
C14 C 0.7904(9) 0.6718(5) 0.7033(2) 0.0473(9) Uani 1 1 d . .
H14A H 0.736137 0.575024 0.721129 0.057 Uiso 1 1 calc R U
H14B H 0.958524 0.656774 0.675084 0.057 Uiso 1 1 calc R U
C15 C 0.5778(9) 0.7695(5) 0.6469(2) 0.0516(10) Uani 1 1 d . .
H15A H 0.412016 0.788865 0.675609 0.062 Uiso 1 1 calc R U
H15B H 0.636471 0.864370 0.626724 0.062 Uiso 1 1 calc R U
C16 C 0.5215(10) 0.7006(6) 0.5780(3) 0.0597(12) Uani 1 1 d . .
H16A H 0.689421 0.677864 0.550834 0.072 Uiso 1 1 calc R U
H16B H 0.458583 0.607047 0.598564 0.072 Uiso 1 1 calc R U
C17 C 0.3182(11) 0.7953(6) 0.5189(3) 0.0621(12) Uani 1 1 d . .
H17A H 0.148885 0.816922 0.545627 0.075 Uiso 1 1 calc R U
H17B H 0.379545 0.889364 0.498449 0.075 Uiso 1 1 calc R U
C18 C 0.2702(14) 0.7241(8) 0.4510(3) 0.0877(18) Uani 1 1 d . .
H18A H 0.206600 0.630720 0.471477 0.105 Uiso 1 1 calc R U
H18B H 0.440125 0.701163 0.424816 0.105 Uiso 1 1 calc R U
C19 C 0.0693(15) 0.8195(9) 0.3909(4) 0.109(3) Uani 1 1 d . .
H19A H 0.139491 0.907390 0.365962 0.163 Uiso 1 1 calc R U
H19B H -0.096756 0.847661 0.416672 0.163 Uiso 1 1 calc R U
H19C H 0.037819 0.763973 0.352016 0.163 Uiso 1 1 calc R U

loop_
_atom_site_aniso_label
_atom_site_aniso_U_11
_atom_site_aniso_U_22
_atom_site_aniso_U_33
_atom_site_aniso_U_23
_atom_site_aniso_U_13
_atom_site_aniso_U_12
Se1 0.0470(3) 0.0445(3) 0.0466(3) -0.00647(18) 0.00390(18) -0.00699(18)
C1 0.051(2) 0.046(2) 0.051(2) -0.0085(19) 0.0020(19) 0.0082(19)
C2 0.057(3) 0.035(2) 0.057(2) -0.0118(18) -0.005(2) 0.0019(18)
C3 0.047(2) 0.035(2) 0.046(2) -0.0027(16) -0.0071(17) -0.0073(17)
C4 0.0376(19) 0.0329(19) 0.0385(19) -0.0023(15) -0.0111(15) -0.0056(15)
C5 0.0375(19) 0.0372(19) 0.0352(18) -0.0013(15) -0.0078(15) -0.0059(15)
C6 0.0356(19) 0.0328(18) 0.0351(18) -0.0006(14) -0.0090(14) -0.0074(15)
C7 0.0346(18) 0.0298(17) 0.0330(17) -0.0009(13) -0.0085(14) -0.0069(14)
C9 0.047(2) 0.0257(17) 0.0388(19) -0.0019(14) -0.0064(16) -0.0100(15)
C8 0.0375(19) 0.0305(18) 0.0338(17) -0.0018(14) -0.0096(14) -0.0070(14)
C10 0.042(2) 0.0318(18) 0.0353(18) -0.0006(14) -0.0025(15) -0.0132(15)
C11 0.0372(19) 0.0295(17) 0.0305(16) -0.0010(13) -0.0098(14) -0.0085(14)
C12 0.040(2) 0.0357(19) 0.0400(19) -0.0017(15) -0.0020(15) -0.0113(16)
C13 0.049(2) 0.0328(19) 0.043(2) 0.0016(16) -0.0022(17) -0.0063(17)
C14 0.050(2) 0.047(2) 0.044(2) -0.0017(17) -0.0047(18) -0.0092(18)
C15 0.059(3) 0.049(2) 0.044(2) -0.0022(18) -0.0087(19) -0.009(2)
C16 0.064(3) 0.064(3) 0.051(3) -0.010(2) -0.009(2) -0.011(2)
C17 0.071(3) 0.069(3) 0.048(2) -0.006(2) -0.012(2) -0.020(3)
C18 0.096(4) 0.107(5) 0.067(3) -0.031(3) -0.023(3) -0.016(4)
C19 0.111(6) 0.153(7) 0.068(4) -0.014(4) -0.034(4) -0.041(5)

loop_
_atom_type_symbol
_atom_type_description
_atom_type_scat_dispersion_real
_atom_type_scat_dispersion_imag
_atom_type_scat_source
C C 0.0181 0.0091 'International Tables Vol C Tables 4.2.6.8 and 6.1.1.4'
H H 0.0000 0.0000 'International Tables Vol C Tables 4.2.6.8 and 6.1.1.4'
Se Se -0.7943 1.1372 'International Tables Vol C Tables 4.2.6.8 and 6.1.1.4'

loop_
_geom_angle_atom_site_label_1
_geom_angle_atom_site_label_2
_geom_angle_atom_site_label_3
_geom_angle
_geom_angle_site_symmetry_1
_geom_angle_site_symmetry_3
C5 Se1 C1 98.12(18) . .
C2 C1 Se1 125.2(3) . .
C2 C1 H1 117.4 . .
Se1 C1 H1 117.4 . .
C1 C2 C3 125.7(4) . .
C1 C2 H2 117.2 . .
C3 C2 H2 117.2 . .
C4 C3 C2 124.2(4) . .
C4 C3 H3 117.9 . .
C2 C3 H3 117.9 . .
C3 C4 C8 129.6(4) . .
C3 C4 C5 125.7(4) . .
C8 C4 C5 104.7(3) . .
C6 C5 C4 111.3(3) . .
C6 C5 Se1 127.6(3) . .
C4 C5 Se1 121.1(3) . .
C5 C6 C7 107.0(3) . .
C5 C6 C12 123.9(3) . .
C7 C6 C12 129.1(3) . .
C8 C7 C11 119.8(3) . 2_667
C8 C7 C6 108.1(3) . .
C11 C7 C6 132.1(3) 2_667 .
C10 C9 C8 119.2(3) . .
C10 C9 H9 120.4 . .
C8 C9 H9 120.4 . .
C7 C8 C9 121.9(3) . .
C7 C8 C4 109.0(3) . .
C9 C8 C4 129.1(3) . .
C9 C10 C11 122.2(3) . .
C9 C10 H10 118.9 . .
C11 C10 H10 118.9 . .
C10 C11 C7 123.1(3) . 2_667
C10 C11 C11 119.1(4) . 2_667
C7 C11 C11 117.8(4) 2_667 2_667
C6 C12 C13 113.5(3) . .
C6 C12 H12A 108.9 . .
C13 C12 H12A 108.9 . .
C6 C12 H12B 108.9 . .
C13 C12 H12B 108.9 . .
H12A C12 H12B 107.7 . .
C14 C13 C12 114.2(3) . .
C14 C13 H13A 108.7 . .
C12 C13 H13A 108.7 . .
C14 C13 H13B 108.7 . .
C12 C13 H13B 108.7 . .
H13A C13 H13B 107.6 . .
C13 C14 C15 113.9(4) . .
C13 C14 H14A 108.8 . .
C15 C14 H14A 108.8 . .
C13 C14 H14B 108.8 . .
C15 C14 H14B 108.8 . .
H14A C14 H14B 107.7 . .
C16 C15 C14 113.4(4) . .
C16 C15 H15A 108.9 . .
C14 C15 H15A 108.9 . .
C16 C15 H15B 108.9 . .
C14 C15 H15B 108.9 . .
H15A C15 H15B 107.7 . .
C17 C16 C15 115.5(4) . .
C17 C16 H16A 108.4 . .
C15 C16 H16A 108.4 . .
C17 C16 H16B 108.4 . .
C15 C16 H16B 108.4 . .
H16A C16 H16B 107.5 . .
C18 C17 C16 114.0(5) . .
C18 C17 H17A 108.8 . .
C16 C17 H17A 108.8 . .
C18 C17 H17B 108.8 . .
C16 C17 H17B 108.8 . .
H17A C17 H17B 107.7 . .
C17 C18 C19 114.2(6) . .
C17 C18 H18A 108.7 . .
C19 C18 H18A 108.7 . .
C17 C18 H18B 108.7 . .
C19 C18 H18B 108.7 . .
H18A C18 H18B 107.6 . .
C18 C19 H19A 109.5 . .
C18 C19 H19B 109.5 . .
H19A C19 H19B 109.5 . .
C18 C19 H19C 109.5 . .
H19A C19 H19C 109.5 . .
H19B C19 H19C 109.5 . .

loop_
_geom_bond_atom_site_label_1
_geom_bond_atom_site_label_2
_geom_bond_distance
_geom_bond_site_symmetry_2
Se1 C5 1.876(4) .
Se1 C1 1.879(4) .
C1 C2 1.328(6) .
C1 H1 0.9300 .
C2 C3 1.425(6) .
C2 H2 0.9300 .
C3 C4 1.355(5) .
C3 H3 0.9300 .
C4 C8 1.450(5) .
C4 C5 1.465(5) .
C5 C6 1.356(5) .
C6 C7 1.478(5) .
C6 C12 1.507(5) .
C7 C8 1.399(5) .
C7 C11 1.432(5) 2_667
C9 C10 1.367(5) .
C9 C8 1.402(5) .
C9 H9 0.9300 .
C10 C11 1.416(5) .
C10 H10 0.9300 .
C11 C11 1.449(7) 2_667
C12 C13 1.544(5) .
C12 H12A 0.9700 .
C12 H12B 0.9700 .
C13 C14 1.504(6) .
C13 H13A 0.9700 .
C13 H13B 0.9700 .
C14 C15 1.522(6) .
C14 H14A 0.9700 .
C14 H14B 0.9700 .
C15 C16 1.520(6) .
C15 H15A 0.9700 .
C15 H15B 0.9700 .
C16 C17 1.510(6) .
C16 H16A 0.9700 .
C16 H16B 0.9700 .
C17 C18 1.508(7) .
C17 H17A 0.9700 .
C17 H17B 0.9700 .
C18 C19 1.515(9) .
C18 H18A 0.9700 .
C18 H18B 0.9700 .
C19 H19A 0.9600 .
C19 H19B 0.9600 .
C19 H19C 0.9600 .

loop_
_geom_torsion_atom_site_label_1
_geom_torsion_atom_site_label_2
_geom_torsion_atom_site_label_3
_geom_torsion_atom_site_label_4
_geom_torsion
_geom_torsion_site_symmetry_1
_geom_torsion_site_symmetry_4
C5 Se1 C1 C2 1.9(4) . .
Se1 C1 C2 C3 0.1(7) . .
C1 C2 C3 C4 -1.8(7) . .
C2 C3 C4 C8 -178.8(4) . .
C2 C3 C4 C5 0.5(6) . .
C3 C4 C5 C6 -178.5(3) . .
C8 C4 C5 C6 0.9(4) . .
C3 C4 C5 Se1 2.2(5) . .
C8 C4 C5 Se1 -178.4(2) . .
C1 Se1 C5 C6 177.9(3) . .
C1 Se1 C5 C4 -2.8(3) . .
C4 C5 C6 C7 0.0(4) . .
Se1 C5 C6 C7 179.2(2) . .
C4 C5 C6 C12 -179.2(3) . .
Se1 C5 C6 C12 0.1(5) . .
C5 C6 C7 C8 -0.9(4) . .
C12 C6 C7 C8 178.1(3) . .
C5 C6 C7 C11 180.0(4) . 2_667
C12 C6 C7 C11 -1.0(6) . 2_667
C11 C7 C8 C9 2.5(5) 2_667 .
C6 C7 C8 C9 -176.8(3) . .
C11 C7 C8 C4 -179.3(3) 2_667 .
C6 C7 C8 C4 1.5(4) . .
C10 C9 C8 C7 -1.1(5) . .
C10 C9 C8 C4 -179.0(3) . .
C3 C4 C8 C7 177.9(4) . .
C5 C4 C8 C7 -1.5(4) . .
C3 C4 C8 C9 -4.0(6) . .
C5 C4 C8 C9 176.6(3) . .
C8 C9 C10 C11 -1.2(5) . .
C9 C10 C11 C7 -178.6(3) . 2_667
C9 C10 C11 C11 2.0(6) . 2_667
C5 C6 C12 C13 103.8(4) . .
C7 C6 C12 C13 -75.1(5) . .
C6 C12 C13 C14 -61.2(5) . .
C12 C13 C14 C15 178.4(3) . .
C13 C14 C15 C16 -177.0(4) . .
C14 C15 C16 C17 -178.2(4) . .
C15 C16 C17 C18 179.3(5) . .
C16 C17 C18 C19 -179.2(5) . .
